data_7042844
loop_
_publ_author_name
'Murray, Keith S.'
'Phonsri, Wasinee'
'Macedo, David'
'Davies, Casey G.'
'Jameson, Guy N. L.'
'Moubaraki, Boujemaa'

_publ_section_title
;
 Heteroleptic Iron(III) Schiff Base Spin Crossover Complexes; Halogen
 Substitution, Solvent Loss and Crystallite Size Effects
;
_journal_name_full 'Dalton Trans.'
_journal_paper_doi 10.1039/C7DT00947J
_journal_year 2017
_chemical_formula_moiety 'C24 H17 Fe I N5 O2 S'
_chemical_formula_sum 'C24 H17 Fe I N5 O2 S'
_chemical_formula_weight 622.24
_chemical_name_common '[Fe(qsal-I)(thsa)]'
_chemical_name_systematic
;
 ? 
;
_space_group_crystal_system monoclinic
_space_group_IT_number 14
_space_group_name_Hall '-P 2yn'
_space_group_name_H-M_alt 'P 1 21/n 1'
_symmetry_space_group_name_Hall '-P 2yn'
_symmetry_space_group_name_H-M 'P 1 21/n 1'
_atom_sites_solution_hydrogens geom
_atom_sites_solution_primary direct
_atom_sites_solution_secondary difmap
_audit_creation_date 2016-03-30
_audit_creation_method
;
Olex2 1.2
(compiled 2015.09.30 svn.r3233 for OlexSys, GUI svn.r5103)
;
_audit_update_record
;
2017-01-23 deposited with the CCDC.
2017-05-01 downloaded from the CCDC.
;
_cell_angle_alpha 90.00
_cell_angle_beta 105.27(3)
_cell_angle_gamma 90.00
_cell_formula_units_Z 4
_cell_length_a 8.5930(17)
_cell_length_b 17.495(4)
_cell_length_c 15.888(3)
_cell_measurement_reflns_used 6661
_cell_measurement_temperature 100(2)
_cell_measurement_theta_max 27.11
_cell_measurement_theta_min 0.993
_cell_volume 2304.2(9)
_computing_cell_refinement 'XDS (Kabsch, 1993)'
_computing_data_collection 'BluIce (McPhillips, 2002)'
_computing_data_reduction 'XDS (Kabsch, 1993)'
_computing_molecular_graphics 'Olex2 (Dolomanov et al., 2009)'
_computing_publication_material 'Olex2 (Dolomanov et al., 2009)'
_computing_structure_refinement 'XH (Sheldrick, 2008)'
_computing_structure_solution 'SIR2004 (Burla et al., 2007)'
_diffrn_ambient_temperature 100.15
_diffrn_measured_fraction_theta_full 0.993
_diffrn_measured_fraction_theta_max 0.993
_diffrn_measurement_device_type 'ADSC Quantum 210r'
_diffrn_measurement_method 'Phi Scan'
_diffrn_radiation_monochromator 'Silicon Double Crystal'
_diffrn_radiation_source 'Australian Synchrotron'
_diffrn_radiation_type Synchrotron
_diffrn_radiation_wavelength 0.71073
_diffrn_reflns_av_R_equivalents 0.0346
_diffrn_reflns_av_unetI/netI 0.0239
_diffrn_reflns_limit_h_max 11
_diffrn_reflns_limit_h_min -11
_diffrn_reflns_limit_k_max 22
_diffrn_reflns_limit_k_min -22
_diffrn_reflns_limit_l_max 20
_diffrn_reflns_limit_l_min -20
_diffrn_reflns_number 19487
_diffrn_reflns_theta_full 27.11
_diffrn_reflns_theta_max 27.11
_diffrn_reflns_theta_min 1.77
_diffrn_standards_number 0
_exptl_absorpt_coefficient_mu 2.118
_exptl_absorpt_correction_T_max 0.9791
_exptl_absorpt_correction_T_min 0.9589
_exptl_absorpt_correction_type multi-scan
_exptl_absorpt_process_details 'XScale within XDS'
_exptl_crystal_colour 'Dark brown'
_exptl_crystal_density_diffrn 1.794
_exptl_crystal_density_method 'not measured'
_exptl_crystal_description Bar
_exptl_crystal_F_000 1228
_exptl_crystal_size_max 0.02
_exptl_crystal_size_mid 0.02
_exptl_crystal_size_min 0.01
_refine_diff_density_max 2.594
_refine_diff_density_min -2.180
_refine_diff_density_rms 0.190
_refine_ls_extinction_method none
_refine_ls_goodness_of_fit_ref 1.234
_refine_ls_hydrogen_treatment constr
_refine_ls_matrix_type full
_refine_ls_number_parameters 307
_refine_ls_number_reflns 5045
_refine_ls_number_restraints 0
_refine_ls_restrained_S_all 1.234
_refine_ls_R_factor_all 0.0645
_refine_ls_R_factor_gt 0.0623
_refine_ls_shift/su_max 0.000
_refine_ls_shift/su_mean 0.000
_refine_ls_structure_factor_coef Fsqd
_refine_ls_weighting_details 'calc w=1/[\s^2^(Fo^2^)+(0.0174P)^2^+46.7478P] where P=(Fo^2^+2Fc^2^)/3'
_refine_ls_weighting_scheme calc
_refine_ls_wR_factor_gt 0.1734
_refine_ls_wR_factor_ref 0.1744
_reflns_number_gt 4780
_reflns_number_total 5045
_reflns_threshold_expression >2sigma(I)
_cod_data_source_file c7dt00947j2.cif
_cod_data_source_block ws100_a
_cod_depositor_comments
;
The following automatic conversions were performed:

'_exptl_absorpt_correction_type' value 'Multi-Scan' changed to
'multi-scan' according to
/home/data/users/saulius/crontab/automatic-downloads/rss-feeds/RSC/lib/dictionaries/cif_core.dic
dictionary named 'cif_core.dic' version 2.4.2 from 2011-04-26.

Automatic conversion script
Id: cif_fix_values 4973 2017-02-22 13:04:09Z antanas 
;
_cod_original_cell_volume 2304.2(8)
_cod_database_code 7042844
_olex2_refinement_description
;
1. Fixed Uiso
 At 1.2 times of:
  All C(H) groups, All N(H,H) groups
2.a Aromatic/amide H refined with riding coordinates:
 C18(H18), C5(H5), C23(H23), C7(H7), C3(H3), C13(H13), C11(H11), C14(H14),
 C9(H9), C19(H19), C21(H21), C15(H15), C10(H10), C20(H20), C2(H2)
2.b X=CH2 refined with riding coordinates:
 N5(H5A,H5B)
;
_olex2_submission_special_instructions 'No special instructions were received'

loop_
_space_group_symop_id
_space_group_symop_operation_xyz
1 'x, y, z'
2 '-x+1/2, y+1/2, -z+1/2'
3 '-x, -y, -z'
4 'x-1/2, -y-1/2, z-1/2'

loop_
_atom_site_label
_atom_site_type_symbol
_atom_site_fract_x
_atom_site_fract_y
_atom_site_fract_z
_atom_site_U_iso_or_equiv
_atom_site_adp_type
_atom_site_occupancy
_atom_site_calc_flag
_atom_site_refinement_flags_posn
I1 I -0.20073(6) 0.53468(3) 0.28250(4) 0.02700(18) Uani 1 d .
Fe1 Fe 0.49666(12) 0.25941(6) 0.42344(6) 0.0137(2) Uani 1 d .
S1 S 0.6292(2) 0.35991(11) 0.49634(12) 0.0186(4) Uani 1 d .
O1 O 0.3043(6) 0.2863(3) 0.4522(3) 0.0161(10) Uani 1 d .
O2 O 0.4006(6) 0.1695(3) 0.3604(3) 0.0202(11) Uani 1 d .
N3 N 0.5567(7) 0.2075(4) 0.5355(4) 0.0156(12) Uani 1 d .
N1 N 0.4437(7) 0.3123(3) 0.3134(4) 0.0135(11) Uani 1 d .
N2 N 0.6955(7) 0.2332(3) 0.3889(4) 0.0147(11) Uani 1 d .
N4 N 0.6606(7) 0.2403(4) 0.6091(4) 0.0195(13) Uani 1 d .
C17 C 0.3420(8) 0.1126(4) 0.3961(5) 0.0168(14) Uani 1 d .
C4 C -0.0267(9) 0.4519(4) 0.3390(5) 0.0203(15) Uani 1 d .
C18 C 0.2283(9) 0.0635(4) 0.3415(5) 0.0176(14) Uani 1 d .
H18 H 0.2043 0.0696 0.2800 0.021 Uiso 1 calc R
C16 C 0.6901(8) 0.2570(4) 0.3059(4) 0.0138(13) Uani 1 d .
N5 N 0.7956(9) 0.3506(4) 0.6612(5) 0.0280(15) Uani 1 d .
H5A H 0.8324 0.3286 0.7124 0.034 Uiso 1 calc R
H5B H 0.8224 0.3981 0.6533 0.034 Uiso 1 calc R
C5 C 0.0884(9) 0.4320(4) 0.2977(5) 0.0173(14) Uani 1 d .
H5 H 0.0896 0.4560 0.2443 0.021 Uiso 1 calc R
C8 C 0.5525(8) 0.2988(4) 0.2621(4) 0.0148(13) Uani 1 d .
C23 C 0.4978(9) 0.1437(4) 0.5512(5) 0.0178(14) Uani 1 d .
H23 H 0.5325 0.1244 0.6090 0.021 Uiso 1 calc R
C7 C 0.3197(8) 0.3579(4) 0.2865(5) 0.0159(13) Uani 1 d .
H7 H 0.3048 0.3808 0.2307 0.019 Uiso 1 calc R
C1 C 0.2047(9) 0.3393(4) 0.4143(5) 0.0169(14) Uani 1 d .
C12 C 0.8149(8) 0.2405(4) 0.2663(5) 0.0158(13) Uani 1 d .
C22 C 0.3819(9) 0.0981(4) 0.4877(5) 0.0174(14) Uani 1 d .
C3 C -0.0279(9) 0.4186(5) 0.4186(5) 0.0204(15) Uani 1 d .
H3 H -0.1068 0.4337 0.4474 0.024 Uiso 1 calc R
C13 C 0.9502(9) 0.2000(4) 0.3158(5) 0.0176(14) Uani 1 d .
H13 H 1.0387 0.1892 0.2923 0.021 Uiso 1 calc R
C6 C 0.2059(8) 0.3758(4) 0.3340(5) 0.0161(14) Uani 1 d .
C11 C 0.7979(9) 0.2641(4) 0.1800(5) 0.0185(14) Uani 1 d .
H11 H 0.8809 0.2541 0.1521 0.022 Uiso 1 calc R
C14 C 0.9520(9) 0.1764(5) 0.3988(5) 0.0194(15) Uani 1 d .
H14 H 1.0411 0.1483 0.4329 0.023 Uiso 1 calc R
C9 C 0.5366(9) 0.3201(4) 0.1765(5) 0.0173(14) Uani 1 d .
H9 H 0.4431 0.3467 0.1450 0.021 Uiso 1 calc R
C19 C 0.1507(9) 0.0065(5) 0.3759(6) 0.0233(16) Uani 1 d .
H19 H 0.0708 -0.0239 0.3378 0.028 Uiso 1 calc R
C21 C 0.3047(9) 0.0377(5) 0.5192(5) 0.0224(16) Uani 1 d .
H21 H 0.3340 0.0272 0.5801 0.027 Uiso 1 calc R
C15 C 0.8220(9) 0.1939(4) 0.4324(5) 0.0181(14) Uani 1 d .
H15 H 0.8246 0.1767 0.4894 0.022 Uiso 1 calc R
C24 C 0.6980(9) 0.3114(5) 0.5947(5) 0.0191(15) Uani 1 d .
C10 C 0.6601(10) 0.3019(5) 0.1361(5) 0.0226(16) Uani 1 d .
H10 H 0.6476 0.3162 0.0770 0.027 Uiso 1 calc R
C20 C 0.1879(10) -0.0068(5) 0.4648(6) 0.0239(16) Uani 1 d .
H20 H 0.1342 -0.0458 0.4879 0.029 Uiso 1 calc R
C2 C 0.0848(9) 0.3639(5) 0.4556(5) 0.0206(15) Uani 1 d .
H2 H 0.0825 0.3420 0.5100 0.025 Uiso 1 calc R

loop_
_atom_site_aniso_label
_atom_site_aniso_U_11
_atom_site_aniso_U_22
_atom_site_aniso_U_33
_atom_site_aniso_U_23
_atom_site_aniso_U_13
_atom_site_aniso_U_12
I1 0.0196(3) 0.0300(3) 0.0320(3) 0.0030(2) 0.0077(2) 0.0103(2)
Fe1 0.0111(5) 0.0187(5) 0.0127(5) 0.0015(4) 0.0057(4) 0.0015(4)
S1 0.0187(8) 0.0216(9) 0.0166(8) 0.0003(7) 0.0065(7) -0.0013(7)
O1 0.013(2) 0.023(3) 0.015(2) 0.002(2) 0.0081(19) 0.0022(19)
O2 0.022(3) 0.020(3) 0.021(3) 0.003(2) 0.009(2) -0.002(2)
N3 0.009(3) 0.025(3) 0.013(3) -0.001(2) 0.003(2) 0.002(2)
N1 0.011(3) 0.019(3) 0.014(3) -0.005(2) 0.009(2) -0.003(2)
N2 0.014(3) 0.017(3) 0.015(3) 0.002(2) 0.008(2) 0.000(2)
N4 0.015(3) 0.028(3) 0.016(3) 0.001(3) 0.005(2) -0.002(2)
C17 0.015(3) 0.018(3) 0.020(3) 0.002(3) 0.009(3) 0.006(3)
C4 0.015(3) 0.021(4) 0.026(4) -0.000(3) 0.008(3) 0.003(3)
C18 0.016(3) 0.021(4) 0.017(3) -0.000(3) 0.008(3) 0.003(3)
C16 0.013(3) 0.018(3) 0.013(3) -0.001(3) 0.007(3) -0.001(3)
N5 0.032(4) 0.028(4) 0.018(3) -0.001(3) -0.002(3) -0.006(3)
C5 0.016(3) 0.021(4) 0.016(3) -0.000(3) 0.005(3) 0.000(3)
C8 0.014(3) 0.018(3) 0.014(3) -0.001(3) 0.007(3) -0.004(3)
C23 0.016(3) 0.023(4) 0.017(3) 0.005(3) 0.011(3) 0.004(3)
C7 0.013(3) 0.021(3) 0.015(3) 0.001(3) 0.004(3) -0.001(3)
C1 0.018(3) 0.018(3) 0.017(3) 0.002(3) 0.008(3) 0.000(3)
C12 0.015(3) 0.016(3) 0.018(3) -0.001(3) 0.006(3) 0.000(3)
C22 0.018(3) 0.016(3) 0.021(4) 0.004(3) 0.009(3) 0.004(3)
C3 0.021(4) 0.024(4) 0.019(4) 0.001(3) 0.009(3) 0.003(3)
C13 0.013(3) 0.021(4) 0.022(4) -0.000(3) 0.009(3) 0.001(3)
C6 0.014(3) 0.022(4) 0.014(3) -0.001(3) 0.007(3) 0.003(3)
C11 0.016(3) 0.026(4) 0.017(3) 0.002(3) 0.011(3) 0.002(3)
C14 0.016(3) 0.026(4) 0.016(3) 0.001(3) 0.003(3) 0.004(3)
C9 0.014(3) 0.022(4) 0.017(3) 0.004(3) 0.005(3) 0.001(3)
C19 0.015(3) 0.019(4) 0.035(4) -0.002(3) 0.007(3) -0.001(3)
C21 0.024(4) 0.024(4) 0.022(4) 0.006(3) 0.011(3) 0.007(3)
C15 0.021(4) 0.021(4) 0.014(3) 0.002(3) 0.006(3) 0.004(3)
C24 0.014(3) 0.025(4) 0.018(3) -0.003(3) 0.004(3) 0.002(3)
C10 0.025(4) 0.029(4) 0.018(4) 0.008(3) 0.015(3) 0.001(3)
C20 0.023(4) 0.019(4) 0.035(4) 0.004(3) 0.016(3) -0.001(3)
C2 0.020(4) 0.023(4) 0.022(4) 0.002(3) 0.012(3) 0.001(3)

loop_
_atom_type_symbol
_atom_type_description
_atom_type_scat_dispersion_real
_atom_type_scat_dispersion_imag
_atom_type_scat_source
C C 0.0033 0.0016 'International Tables Vol C Tables 4.2.6.8 and 6.1.1.4'
H H 0.0000 0.0000 'International Tables Vol C Tables 4.2.6.8 and 6.1.1.4'
N N 0.0061 0.0033 'International Tables Vol C Tables 4.2.6.8 and 6.1.1.4'
O O 0.0106 0.0060 'International Tables Vol C Tables 4.2.6.8 and 6.1.1.4'
S S 0.1246 0.1234 'International Tables Vol C Tables 4.2.6.8 and 6.1.1.4'
Fe Fe 0.3463 0.8444 'International Tables Vol C Tables 4.2.6.8 and 6.1.1.4'
I I -0.4742 1.8119 'International Tables Vol C Tables 4.2.6.8 and 6.1.1.4'

loop_
_geom_angle_atom_site_label_1
_geom_angle_atom_site_label_2
_geom_angle_atom_site_label_3
_geom_angle
O1 Fe1 S1 92.15(17)
O1 Fe1 O2 92.7(2)
O1 Fe1 N3 86.2(2)
O1 Fe1 N1 95.0(2)
O1 Fe1 N2 177.8(2)
O2 Fe1 S1 175.04(18)
O2 Fe1 N3 93.9(2)
O2 Fe1 N2 87.1(2)
N3 Fe1 S1 85.3(2)
N3 Fe1 N2 96.1(2)
N1 Fe1 S1 93.38(18)
N1 Fe1 O2 87.4(2)
N1 Fe1 N3 178.2(3)
N1 Fe1 N2 82.8(2)
N2 Fe1 S1 88.11(19)
C24 S1 Fe1 95.0(3)
C1 O1 Fe1 125.4(4)
C17 O2 Fe1 123.8(5)
N4 N3 Fe1 122.2(5)
C23 N3 Fe1 124.3(5)
C23 N3 N4 113.3(6)
C8 N1 Fe1 114.2(5)
C7 N1 Fe1 124.6(5)
C7 N1 C8 121.2(6)
C16 N2 Fe1 112.5(5)
C15 N2 Fe1 128.9(5)
C15 N2 C16 118.5(6)
C24 N4 N3 112.0(6)
O2 C17 C18 118.6(7)
O2 C17 C22 124.0(7)
C18 C17 C22 117.3(7)
C5 C4 I1 119.5(6)
C5 C4 C3 120.5(7)
C3 C4 I1 120.0(5)
C17 C18 H18 119.3
C19 C18 C17 121.4(7)
C19 C18 H18 119.3
N2 C16 C8 116.4(6)
N2 C16 C12 122.0(6)
C12 C16 C8 121.6(6)
H5A N5 H5B 120.0
C24 N5 H5A 120.0
C24 N5 H5B 120.0
C4 C5 H5 119.7
C4 C5 C6 120.5(7)
C6 C5 H5 119.7
C16 C8 N1 113.5(6)
C9 C8 N1 127.9(7)
C9 C8 C16 118.6(6)
N3 C23 H23 117.3
N3 C23 C22 125.3(7)
C22 C23 H23 117.3
N1 C7 H7 117.4
N1 C7 C6 125.2(7)
C6 C7 H7 117.4
O1 C1 C6 125.0(6)
O1 C1 C2 118.1(6)
C2 C1 C6 116.9(7)
C16 C12 C13 117.8(6)
C11 C12 C16 118.7(7)
C11 C12 C13 123.5(7)
C17 C22 C23 123.1(7)
C21 C22 C17 119.2(7)
C21 C22 C23 117.7(7)
C4 C3 H3 119.8
C2 C3 C4 120.3(7)
C2 C3 H3 119.8
C12 C13 H13 120.5
C14 C13 C12 118.9(7)
C14 C13 H13 120.5
C5 C6 C1 120.0(6)
C7 C6 C5 116.9(6)
C7 C6 C1 123.0(7)
C12 C11 H11 120.3
C10 C11 C12 119.5(6)
C10 C11 H11 120.3
C13 C14 H14 120.3
C13 C14 C15 119.5(7)
C15 C14 H14 120.3
C8 C9 H9 120.2
C8 C9 C10 119.7(7)
C10 C9 H9 120.2
C18 C19 H19 119.4
C20 C19 C18 121.1(7)
C20 C19 H19 119.4
C22 C21 H21 118.9
C20 C21 C22 122.2(7)
C20 C21 H21 118.9
N2 C15 C14 123.3(7)
N2 C15 H15 118.4
C14 C15 H15 118.4
N4 C24 S1 125.1(6)
N4 C24 N5 118.2(7)
N5 C24 S1 116.7(6)
C11 C10 C9 121.8(7)
C11 C10 H10 119.1
C9 C10 H10 119.1
C19 C20 H20 120.7
C21 C20 C19 118.6(7)
C21 C20 H20 120.7
C1 C2 H2 119.2
C3 C2 C1 121.7(7)
C3 C2 H2 119.2

loop_
_geom_bond_atom_site_label_1
_geom_bond_atom_site_label_2
_geom_bond_distance
I1 C4 2.105(8)
Fe1 S1 2.244(2)
Fe1 O1 1.887(5)
Fe1 O2 1.929(6)
Fe1 N3 1.944(6)
Fe1 N1 1.924(6)
Fe1 N2 1.981(6)
S1 C24 1.739(8)
O1 C1 1.298(9)
O2 C17 1.310(9)
N3 N4 1.394(9)
N3 C23 1.277(10)
N1 C8 1.413(8)
N1 C7 1.309(9)
N2 C16 1.371(9)
N2 C15 1.317(9)
N4 C24 1.319(10)
C17 C18 1.413(10)
C17 C22 1.427(10)
C4 C5 1.368(10)
C4 C3 1.394(11)
C18 H18 0.9500
C18 C19 1.389(11)
C16 C8 1.409(10)
C16 C12 1.409(9)
N5 H5A 0.8800
N5 H5B 0.8800
N5 C24 1.350(10)
C5 H5 0.9500
C5 C6 1.419(10)
C8 C9 1.381(10)
C23 H23 0.9500
C23 C22 1.455(11)
C7 H7 0.9500
C7 C6 1.420(10)
C1 C6 1.428(10)
C1 C2 1.425(10)
C12 C13 1.411(10)
C12 C11 1.402(10)
C22 C21 1.409(10)
C3 H3 0.9500
C3 C2 1.378(11)
C13 H13 0.9500
C13 C14 1.379(10)
C11 H11 0.9500
C11 C10 1.375(11)
C14 H14 0.9500
C14 C15 1.393(10)
C9 H9 0.9500
C9 C10 1.414(10)
C19 H19 0.9500
C19 C20 1.383(12)
C21 H21 0.9500
C21 C20 1.379(12)
C15 H15 0.9500
C10 H10 0.9500
C20 H20 0.9500
C2 H2 0.9500
